data_1511966
loop_
_publ_author_name
'Coffman, Keith C.'
'Palazzo, Teresa A.'
'Hartley, Timothy P.'
'Fettinger, James C.'
'Tantillo, Dean J.'
'Kurth, Mark J.'

_publ_section_title
;
 Heterocycle-Heterocycle Strategies: (2-Nitrophenyl)isoxazole Precursors
 to 4-Aminoquinolines, 1H-Indoles, and Quinolin-4(1H)-ones.
;
_journal_issue 8
_journal_name_full 'Organic letters'
_journal_page_first 2062
_journal_page_last 2065
_journal_paper_doi 10.1021/ol400787y
_journal_volume 15
_journal_year 2013
_chemical_formula_moiety 'C17 H15 N O2'
_chemical_formula_sum 'C17 H15 N O2'
_chemical_formula_weight 265.30
_chemical_name_systematic
; 
 ? 
;
_space_group_crystal_system triclinic
_space_group_IT_number 2
_space_group_name_Hall '-P 1'
_space_group_name_H-M_alt 'P -1'
_symmetry_space_group_name_Hall '-P 1'
_symmetry_space_group_name_H-M 'P -1'
_atom_sites_solution_hydrogens difmap
_audit_creation_method SHELXL-2012
_cell_angle_alpha 94.2900(10)
_cell_angle_beta 98.4570(10)
_cell_angle_gamma 96.9540(10)
_cell_formula_units_Z 2
_cell_length_a 7.3367(2)
_cell_length_b 8.3229(2)
_cell_length_c 10.8176(2)
_cell_measurement_reflns_used 6849
_cell_measurement_temperature 90(2)
_cell_measurement_theta_max 72.23
_cell_measurement_theta_min 4.15
_cell_volume 645.67(3)
_computing_cell_refinement 'SAINT (8.27b) (Bruker, 2012)'
_computing_data_collection 'Apex2 (2012.2-0) (Bruker, 2012)'
_computing_data_reduction 'SAINT (8.27b) (Bruker, 2012)'
_computing_molecular_graphics 'Bruker SHELXTL'
_computing_publication_material 'Bruker SHELXTL'
_computing_structure_refinement 'SHELXL-2012 (Sheldrick, 2012)'
_computing_structure_solution 'SHELXS-97 (Sheldrick, 2008)'
_diffrn_ambient_temperature 90(2)
_diffrn_measured_fraction_theta_full 0.963
_diffrn_measured_fraction_theta_max 0.955
_diffrn_measurement_device_type 'Bruker Duo APEX-II CCD'
_diffrn_measurement_method '\f and \w'
_diffrn_radiation_type CuK\a
_diffrn_radiation_wavelength 1.54178
_diffrn_reflns_av_R_equivalents 0.0385
_diffrn_reflns_av_unetI/netI 0.0257
_diffrn_reflns_Laue_measured_fraction_full 0.963
_diffrn_reflns_Laue_measured_fraction_max 0.955
_diffrn_reflns_limit_h_max 8
_diffrn_reflns_limit_h_min -7
_diffrn_reflns_limit_k_max 10
_diffrn_reflns_limit_k_min -10
_diffrn_reflns_limit_l_max 13
_diffrn_reflns_limit_l_min -13
_diffrn_reflns_number 16562
_diffrn_reflns_point_group_measured_fraction_full 0.963
_diffrn_reflns_point_group_measured_fraction_max 0.955
_diffrn_reflns_theta_full 67.679
_diffrn_reflns_theta_max 72.231
_diffrn_reflns_theta_min 4.150
_exptl_absorpt_coefficient_mu 0.718
_exptl_absorpt_correction_T_max 0.7536
_exptl_absorpt_correction_T_min 0.5020
_exptl_absorpt_correction_type multi-scan
_exptl_absorpt_process_details 'SADABS 2012/1 (Sheldrick, 2012)'
_exptl_crystal_colour Colorless
_exptl_crystal_density_diffrn 1.365
_exptl_crystal_density_method 'not measured'
_exptl_crystal_description Parallelepiped
_exptl_crystal_F_000 280
_exptl_crystal_size_max 0.088
_exptl_crystal_size_mid 0.075
_exptl_crystal_size_min 0.038
_refine_diff_density_max 0.267
_refine_diff_density_min -0.189
_refine_diff_density_rms 0.036
_refine_ls_extinction_method none
_refine_ls_goodness_of_fit_ref 1.062
_refine_ls_hydrogen_treatment refall
_refine_ls_matrix_type full
_refine_ls_number_parameters 241
_refine_ls_number_reflns 2430
_refine_ls_number_restraints 0
_refine_ls_restrained_S_all 1.062
_refine_ls_R_factor_all 0.0359
_refine_ls_R_factor_gt 0.0328
_refine_ls_shift/su_max 0.000
_refine_ls_shift/su_mean 0.000
_refine_ls_structure_factor_coef Fsqd
_refine_ls_weighting_details
; 
 w=1/[\s^2^(Fo^2^)+(0.0478P)^2^+0.2018P] 
 where P=(Fo^2^+2Fc^2^)/3 
;
_refine_ls_weighting_scheme calc
_refine_ls_wR_factor_gt 0.0883
_refine_ls_wR_factor_ref 0.0911
_reflns_Friedel_coverage 0.000
_reflns_number_gt 2215
_reflns_number_total 2430
_reflns_threshold_expression 'I > 2\s(I)'
_cod_data_source_file ol400787y_si_004.cif
_cod_data_source_block TP3_1
_cod_depositor_comments
;
The following automatic conversions were performed:

'_exptl_absorpt_correction_type' value 'Multi-scan' changed to
'multi-scan' according to
/home/saulius/struct/CIF-dictionaries/cif_core.dic dictionary named
'cif_core.dic' version 2.4.2 from 2011-04-26.

Automatic conversion script
Id: cif_fix_values 1891 2012-01-12 08:04:46Z andrius 
;
_cod_database_code 1511966
_shelx_space_group_comment
; 
The symmetry employed for this shelxl refinement is uniquely defined 
by the following loop, which should always be used as a source of 
symmetry information in preference to the above space-group names. 
They are only intended as comments. 
;
_shelx_estimated_absorpt_t_min 0.939
_shelx_estimated_absorpt_t_max 0.973
_shelxl_version_number 2012-9

loop_
_space_group_symop_operation_xyz
'x, y, z'
'-x, -y, -z'

loop_
_atom_site_label
_atom_site_type_symbol
_atom_site_fract_x
_atom_site_fract_y
_atom_site_fract_z
_atom_site_U_iso_or_equiv
_atom_site_adp_type
_atom_site_occupancy
_atom_site_site_symmetry_order
_atom_site_calc_flag
O1 O -0.01919(11) 0.29120(10) 0.54913(8) 0.0221(2) Uani 1 1 d
O2 O 0.26645(12) 0.21276(10) 0.84093(8) 0.0230(2) Uani 1 1 d
N1 N 0.58876(14) 0.26787(12) 0.51873(9) 0.0198(2) Uani 1 1 d
C2 C 0.48744(16) 0.33592(14) 0.59794(11) 0.0192(2) Uani 1 1 d
C3 C 0.29822(16) 0.28175(14) 0.55633(11) 0.0187(2) Uani 1 1 d
C4 C 0.28909(16) 0.17206(13) 0.44405(10) 0.0184(2) Uani 1 1 d
C5 C 0.14455(17) 0.07612(14) 0.36180(11) 0.0201(3) Uani 1 1 d
C6 C 0.18920(17) -0.01864(14) 0.26247(11) 0.0224(3) Uani 1 1 d
C7 C 0.37350(17) -0.02070(14) 0.24408(11) 0.0226(3) Uani 1 1 d
C8 C 0.52005(17) 0.07092(14) 0.32518(11) 0.0212(3) Uani 1 1 d
C9 C 0.47350(16) 0.16618(14) 0.42410(11) 0.0186(2) Uani 1 1 d
C10 C 0.58597(17) 0.44940(15) 0.70727(11) 0.0225(3) Uani 1 1 d
C11 C 0.14058(16) 0.32791(14) 0.60787(10) 0.0182(2) Uani 1 1 d
C12 C 0.16338(16) 0.42865(14) 0.73226(11) 0.0194(3) Uani 1 1 d
C13 C 0.22453(16) 0.36907(14) 0.84722(11) 0.0202(3) Uani 1 1 d
C14 C 0.23725(17) 0.46658(15) 0.95895(11) 0.0237(3) Uani 1 1 d
C15 C 0.18799(18) 0.62266(16) 0.95710(12) 0.0256(3) Uani 1 1 d
C16 C 0.12446(17) 0.68185(15) 0.84481(12) 0.0245(3) Uani 1 1 d
C17 C 0.11155(16) 0.58398(15) 0.73303(11) 0.0221(3) Uani 1 1 d
C18 C 0.30260(19) 0.14293(16) 0.95730(12) 0.0262(3) Uani 1 1 d
H1 H 0.711(2) 0.2804(19) 0.5318(15) 0.031(4) Uiso 1 1 d
H7 H 0.404(2) -0.0885(18) 0.1750(14) 0.023(3) Uiso 1 1 d
H5 H 0.018(2) 0.0772(17) 0.3741(13) 0.020(3) Uiso 1 1 d
H6 H 0.090(2) -0.0871(19) 0.2046(14) 0.028(4) Uiso 1 1 d
H8 H 0.647(2) 0.0647(17) 0.3143(13) 0.022(3) Uiso 1 1 d
H10C H 0.539(2) 0.550(2) 0.7146(15) 0.033(4) Uiso 1 1 d
H10A H 0.574(2) 0.401(2) 0.7853(17) 0.041(5) Uiso 1 1 d
H10B H 0.719(3) 0.475(2) 0.7018(17) 0.046(5) Uiso 1 1 d
H16 H 0.089(2) 0.7921(19) 0.8460(14) 0.026(4) Uiso 1 1 d
H17 H 0.064(2) 0.6231(18) 0.6544(14) 0.026(4) Uiso 1 1 d
H15 H 0.195(2) 0.6869(18) 1.0371(15) 0.027(4) Uiso 1 1 d
H14 H 0.280(2) 0.4247(19) 1.0380(15) 0.029(4) Uiso 1 1 d
H18A H 0.320(2) 0.031(2) 0.9349(14) 0.028(4) Uiso 1 1 d
H18B H 0.197(2) 0.1445(19) 1.0031(15) 0.032(4) Uiso 1 1 d
H18C H 0.414(2) 0.1999(18) 1.0111(14) 0.027(4) Uiso 1 1 d

loop_
_atom_site_aniso_label
_atom_site_aniso_U_11
_atom_site_aniso_U_22
_atom_site_aniso_U_33
_atom_site_aniso_U_23
_atom_site_aniso_U_13
_atom_site_aniso_U_12
O1 0.0137(4) 0.0291(4) 0.0226(4) 0.0018(3) 0.0020(3) 0.0011(3)
O2 0.0237(5) 0.0249(4) 0.0205(4) 0.0042(3) 0.0024(3) 0.0045(3)
N1 0.0133(5) 0.0245(5) 0.0212(5) 0.0034(4) 0.0025(4) 0.0005(4)
C2 0.0171(6) 0.0212(5) 0.0196(5) 0.0051(4) 0.0030(4) 0.0016(4)
C3 0.0162(6) 0.0206(5) 0.0190(5) 0.0042(4) 0.0021(4) 0.0008(4)
C4 0.0170(6) 0.0200(5) 0.0189(5) 0.0061(4) 0.0033(4) 0.0025(4)
C5 0.0153(6) 0.0226(6) 0.0222(6) 0.0046(4) 0.0019(4) 0.0013(4)
C6 0.0215(6) 0.0220(6) 0.0221(6) 0.0020(4) 0.0002(5) 0.0002(5)
C7 0.0252(7) 0.0229(6) 0.0204(6) 0.0024(5) 0.0052(5) 0.0039(5)
C8 0.0176(6) 0.0244(6) 0.0236(6) 0.0063(5) 0.0061(5) 0.0043(4)
C9 0.0157(6) 0.0200(5) 0.0201(5) 0.0057(4) 0.0021(4) 0.0011(4)
C10 0.0164(6) 0.0266(6) 0.0227(6) 0.0007(5) 0.0012(4) -0.0011(5)
C11 0.0158(6) 0.0194(5) 0.0194(5) 0.0057(4) 0.0026(4) 0.0003(4)
C12 0.0125(5) 0.0241(6) 0.0211(6) 0.0021(4) 0.0040(4) -0.0009(4)
C13 0.0131(6) 0.0237(6) 0.0236(6) 0.0022(5) 0.0038(4) 0.0005(4)
C14 0.0195(6) 0.0307(6) 0.0200(6) 0.0024(5) 0.0020(4) 0.0006(5)
C15 0.0217(6) 0.0291(6) 0.0241(6) -0.0041(5) 0.0041(5) -0.0002(5)
C16 0.0207(6) 0.0232(6) 0.0294(6) 0.0005(5) 0.0051(5) 0.0016(5)
C17 0.0167(6) 0.0258(6) 0.0238(6) 0.0046(5) 0.0038(4) 0.0008(4)
C18 0.0259(7) 0.0297(7) 0.0232(6) 0.0071(5) 0.0025(5) 0.0037(5)

loop_
_atom_type_symbol
_atom_type_description
_atom_type_scat_dispersion_real
_atom_type_scat_dispersion_imag
_atom_type_scat_source
C C 0.0181 0.0091 'International Tables Vol C Tables 4.2.6.8 and 6.1.1.4'
H H 0.0000 0.0000 'International Tables Vol C Tables 4.2.6.8 and 6.1.1.4'
N N 0.0311 0.0180 'International Tables Vol C Tables 4.2.6.8 and 6.1.1.4'
O O 0.0492 0.0322 'International Tables Vol C Tables 4.2.6.8 and 6.1.1.4'

loop_
_geom_angle_atom_site_label_1
_geom_angle_atom_site_label_2
_geom_angle_atom_site_label_3
_geom_angle
C13 O2 C18 116.70(9)
C2 N1 C9 110.43(10)
C2 N1 H1 123.1(11)
C9 N1 H1 126.1(11)
N1 C2 C3 109.08(10)
N1 C2 C10 118.87(10)
C3 C2 C10 132.04(11)
C2 C3 C11 128.44(11)
C2 C3 C4 106.25(10)
C11 C3 C4 125.25(10)
C5 C4 C9 118.85(11)
C5 C4 C3 134.46(11)
C9 C4 C3 106.66(10)
C6 C5 C4 118.50(11)
C6 C5 H5 121.2(8)
C4 C5 H5 120.3(8)
C5 C6 C7 121.42(11)
C5 C6 H6 119.4(9)
C7 C6 H6 119.2(9)
C8 C7 C6 121.45(12)
C8 C7 H7 117.7(9)
C6 C7 H7 120.8(9)
C7 C8 C9 116.61(11)
C7 C8 H8 120.9(8)
C9 C8 H8 122.4(9)
N1 C9 C8 129.28(11)
N1 C9 C4 107.57(10)
C8 C9 C4 123.15(11)
C2 C10 H10C 113.8(10)
C2 C10 H10A 110.2(10)
H10C C10 H10A 106.1(14)
C2 C10 H10B 111.0(11)
H10C C10 H10B 106.9(14)
H10A C10 H10B 108.6(14)
O1 C11 C3 120.94(11)
O1 C11 C12 117.54(10)
C3 C11 C12 121.47(10)
C17 C12 C13 118.92(11)
C17 C12 C11 118.13(10)
C13 C12 C11 122.86(10)
O2 C13 C14 123.69(11)
O2 C13 C12 116.30(10)
C14 C13 C12 120.00(11)
C13 C14 C15 119.98(11)
C13 C14 H14 119.5(9)
C15 C14 H14 120.5(9)
C16 C15 C14 120.63(12)
C16 C15 H15 121.2(9)
C14 C15 H15 118.1(9)
C15 C16 C17 119.31(12)
C15 C16 H16 119.1(9)
C17 C16 H16 121.6(9)
C12 C17 C16 121.12(11)
C12 C17 H17 119.1(9)
C16 C17 H17 119.8(9)
O2 C18 H18A 105.5(9)
O2 C18 H18B 110.9(9)
H18A C18 H18B 109.8(13)
O2 C18 H18C 111.9(9)
H18A C18 H18C 109.8(13)
H18B C18 H18C 108.8(13)

loop_
_geom_bond_atom_site_label_1
_geom_bond_atom_site_label_2
_geom_bond_distance
O1 C11 1.2394(14)
O2 C13 1.3717(15)
O2 C18 1.4288(14)
N1 C2 1.3507(16)
N1 C9 1.3863(15)
N1 H1 0.881(17)
C2 C3 1.4026(16)
C2 C10 1.4931(16)
C3 C11 1.4357(17)
C3 C4 1.4521(16)
C4 C5 1.4018(16)
C4 C9 1.4071(17)
C5 C6 1.3868(17)
C5 H5 0.956(16)
C6 C7 1.3973(18)
C6 H6 0.980(16)
C7 C8 1.3896(17)
C7 H7 0.970(15)
C8 C9 1.3916(17)
C8 H8 0.966(16)
C10 H10C 0.943(17)
C10 H10A 0.973(18)
C10 H10B 0.988(19)
C11 C12 1.5075(16)
C12 C17 1.3908(17)
C12 C13 1.4056(16)
C13 C14 1.3892(17)
C14 C15 1.3907(19)
C14 H14 0.971(16)
C15 C16 1.3835(18)
C15 H15 0.975(16)
C16 C17 1.3910(17)
C16 H16 0.983(15)
C17 H17 0.967(15)
C18 H18A 0.973(16)
C18 H18B 0.982(17)
C18 H18C 0.979(16)

loop_
_geom_torsion_atom_site_label_1
_geom_torsion_atom_site_label_2
_geom_torsion_atom_site_label_3
_geom_torsion_atom_site_label_4
_geom_torsion
C9 N1 C2 C3 -0.75(13)
C9 N1 C2 C10 179.70(10)
N1 C2 C3 C11 -176.87(11)
C10 C2 C3 C11 2.6(2)
N1 C2 C3 C4 0.46(12)
C10 C2 C3 C4 179.94(11)
C2 C3 C4 C5 177.81(12)
C11 C3 C4 C5 -4.7(2)
C2 C3 C4 C9 -0.02(12)
C11 C3 C4 C9 177.42(10)
C9 C4 C5 C6 -1.18(16)
C3 C4 C5 C6 -178.80(12)
C4 C5 C6 C7 0.48(17)
C5 C6 C7 C8 0.61(18)
C6 C7 C8 C9 -0.92(17)
C2 N1 C9 C8 -178.76(11)
C2 N1 C9 C4 0.72(12)
C7 C8 C9 N1 179.58(11)
C7 C8 C9 C4 0.18(17)
C5 C4 C9 N1 -178.64(9)
C3 C4 C9 N1 -0.41(12)
C5 C4 C9 C8 0.88(17)
C3 C4 C9 C8 179.11(10)
C2 C3 C11 O1 167.66(11)
C4 C3 C11 O1 -9.21(17)
C2 C3 C11 C12 -9.63(18)
C4 C3 C11 C12 173.51(10)
O1 C11 C12 C17 -62.70(14)
C3 C11 C12 C17 114.67(13)
O1 C11 C12 C13 113.63(13)
C3 C11 C12 C13 -68.99(15)
C18 O2 C13 C14 7.89(17)
C18 O2 C13 C12 -171.21(10)
C17 C12 C13 O2 177.40(10)
C11 C12 C13 O2 1.09(16)
C17 C12 C13 C14 -1.75(17)
C11 C12 C13 C14 -178.06(11)
O2 C13 C14 C15 -178.54(11)
C12 C13 C14 C15 0.54(19)
C13 C14 C15 C16 0.6(2)
C14 C15 C16 C17 -0.51(19)
C13 C12 C17 C16 1.86(18)
C11 C12 C17 C16 178.34(11)
C15 C16 C17 C12 -0.74(19)
